data_2203675
loop_
_publ_author_name
'Oku, Hiroyuki'
'Suda, Tomohiro'
'Yamada, Keiichi'
'Katakai, Ryoichi'

_publ_section_title
;
 A short depsipeptide:
 <i>tert</i>-butoxycarbonyl-<small>L</small>-alanyl-<small>L</small>-lactic
 acid benzyl ester (Boc-<small>L</small>-Ala-<small>L</small>-Lac-OBzl)
;
_journal_issue 5
_journal_name_full 'Acta Crystallographica Section E'
_journal_page_first o720
_journal_page_last o721
_journal_paper_doi 10.1107/S1600536804007299
_journal_volume 60
_journal_year 2004
_chemical_formula_iupac 'C18 H25 N O6'
_chemical_formula_moiety 'C18 H25 N O6'
_chemical_formula_sum 'C18 H25 N O6'
_chemical_formula_weight 351.40
_chemical_melting_point .356E-305
_chemical_name_systematic
;
tert-butoxycarbonyl-L-alanyl-L-lactic acid benzyl ester
;
_space_group_IT_number 4
_symmetry_cell_setting monoclinic
_symmetry_space_group_name_Hall 'P 2yb'
_symmetry_space_group_name_H-M 'P 1 21 1'
_cell_angle_alpha 90
_cell_angle_beta 104.93(2)
_cell_angle_gamma 90
_cell_formula_units_Z 2
_cell_length_a 10.365(6)
_cell_length_b 8.827(5)
_cell_length_c 11.001(6)
_cell_measurement_reflns_used 4037
_cell_measurement_temperature 173.1
_cell_measurement_theta_max 67.5
_cell_measurement_theta_min 4.2
_cell_volume 972.5(10)
_computing_cell_refinement RAPID-AUTO
_computing_data_collection 'RAPID-AUTO (Rigaku/MSC and Rigaku, 2003)'
_computing_data_reduction 'CrystalStructure (Rigaku/MSC and Rigaku, 2003)'
_computing_molecular_graphics 'ORTEP (Johnson, 1965)'
_computing_publication_material CrystalStructure
_computing_structure_refinement 'CRYSTALS (Watkin et al., 1996)'
_computing_structure_solution 'SIR2002 (Burla et al., 2003)'
_diffrn_detector_area_resol_mean 10.00
_diffrn_measured_fraction_theta_full 0.9172
_diffrn_measured_fraction_theta_max 0.9172
_diffrn_measurement_device_type 'Rigaku R-AXIS RAPID'
_diffrn_measurement_method \w
_diffrn_radiation_type CuK\a
_diffrn_radiation_wavelength 1.54180
_diffrn_reflns_av_R_equivalents 0.029
_diffrn_reflns_limit_h_max 12
_diffrn_reflns_limit_h_min -12
_diffrn_reflns_limit_k_max 10
_diffrn_reflns_limit_k_min -10
_diffrn_reflns_limit_l_max 12
_diffrn_reflns_limit_l_min -13
_diffrn_reflns_number 15424
_diffrn_reflns_theta_full 68.15
_diffrn_reflns_theta_max 68.15
_exptl_absorpt_coefficient_mu 0.749
_exptl_absorpt_correction_T_max 0.963
_exptl_absorpt_correction_T_min 0.789
_exptl_absorpt_correction_type refdelf
_exptl_absorpt_process_details '(DIFABS; Walker & Stuart, 1983)'
_exptl_crystal_colour colorless
_exptl_crystal_density_diffrn 1.200
_exptl_crystal_density_method 'not measured'
_exptl_crystal_description prism
_exptl_crystal_F_000 376.00
_exptl_crystal_size_max 0.40
_exptl_crystal_size_mid 0.30
_exptl_crystal_size_min 0.05
_refine_diff_density_max 0.37
_refine_diff_density_min -0.33
_refine_ls_extinction_method none
_refine_ls_goodness_of_fit_ref 0.935
_refine_ls_hydrogen_treatment refall
_refine_ls_number_parameters 191
_refine_ls_number_reflns 1747
_refine_ls_R_factor_gt 0.0700
_refine_ls_shift/su_max 0.0000
_refine_ls_structure_factor_coef Fsqd
_refine_ls_weighting_details 'w = 1/[0.005Fo^2^ + 20\s(Fo^2^) + 0.5]/(4Fo^2^)'
_refine_ls_weighting_scheme calc
_refine_ls_wR_factor_ref 0.1820
_reflns_number_gt 1624
_reflns_number_total 1747
_reflns_threshold_expression F^2^>2\s(F^2^)
_cod_data_source_file wn6233.cif
_cod_data_source_block I
_cod_original_cell_volume 972.4(9)
_cod_original_sg_symbol_H-M 'P 21'
_cod_database_code 2203675
_cod_database_fobs_code 2203675

loop_
_symmetry_equiv_pos_site_id
_symmetry_equiv_pos_as_xyz
1 +X,+Y,+Z
2 -X,1/2+Y,-Z

loop_
_atom_site_label
_atom_site_fract_x
_atom_site_fract_y
_atom_site_fract_z
_atom_site_U_iso_or_equiv
_atom_site_adp_type
_atom_site_calc_flag
_atom_site_refinement_flags
_atom_site_occupancy
_atom_site_type_symbol
O101 0.5520(4) -0.0931(4) -0.3100(4) 0.0530(10) Uani d . 1.00 O
O102 0.7257(3) 0.0772(5) -0.2773(4) 0.0570(10) Uani d . 1.00 O
O201 0.7025(4) 0.1609(5) 0.0288(4) 0.0670(10) Uani d . 1.00 O
O301 0.7833(3) 0.3707(4) -0.0412(3) 0.0421(9) Uani d . 1.00 O
O302 0.6946(4) 0.5067(6) 0.1399(3) 0.0670(10) Uani d . 1.00 O
O401 0.8731(3) 0.4292(4) 0.2888(3) 0.0510(10) Uani d . 1.00 O
N201 0.5336(4) 0.1291(5) -0.2220(4) 0.0430(10) Uani d . 1.00 N
C101 0.6277(6) -0.2199(7) -0.3459(6) 0.0590(10) Uiso d . 1.00 C
C102 0.7330(8) -0.2690(10) -0.2301(8) 0.094(2) Uiso d . 1.00 C
C103 0.6859(8) -0.1800(10) -0.4514(9) 0.100(3) Uiso d . 1.00 C
C104 0.5229(8) -0.3390(10) -0.3827(8) 0.092(2) Uiso d . 1.00 C
C105 0.6141(5) 0.0391(6) -0.2699(4) 0.0410(10) Uani d . 1.00 C
C201 0.5827(5) 0.2730(6) -0.1689(5) 0.0440(10) Uani d . 1.00 C
C202 0.6937(5) 0.2577(6) -0.0509(5) 0.0460(10) Uani d . 1.00 C
C203 0.4675(6) 0.3607(7) -0.1353(6) 0.0610(10) Uiso d . 1.00 C
C301 0.8771(5) 0.3900(6) 0.0782(4) 0.0440(10) Uani d . 1.00 C
C302 0.8027(5) 0.4478(6) 0.1707(5) 0.0450(10) Uani d . 1.00 C
C303 0.9790(6) 0.5072(7) 0.0617(5) 0.0590(10) Uiso d . 1.00 C
C401 0.8118(6) 0.4949(8) 0.3832(5) 0.063(2) Uani d . 1.00 C
C402 0.9049(5) 0.4682(6) 0.5101(5) 0.0460(10) Uiso d . 1.00 C
C403 0.8688(5) 0.3772(6) 0.5981(5) 0.0470(10) Uiso d . 1.00 C
C404 0.9533(6) 0.3579(7) 0.7161(5) 0.0570(10) Uiso d . 1.00 C
C405 1.0769(6) 0.4292(7) 0.7477(6) 0.0600(10) Uiso d . 1.00 C
C406 1.1116(7) 0.5229(8) 0.6619(6) 0.068(2) Uiso d . 1.00 C
C407 1.0270(6) 0.5422(8) 0.5438(6) 0.064(2) Uiso d . 1.00 C
H1 0.6903 -0.2991 -0.1671 0.112 Uiso c R 1.00 H
H2 0.7820 -0.3526 -0.2501 0.112 Uiso c R 1.00 H
H3 0.7922 -0.1877 -0.1998 0.113 Uiso c R 1.00 H
H4 0.7329 -0.2648 -0.4720 0.120 Uiso c R 1.00 H
H5 0.6181 -0.1505 -0.5233 0.120 Uiso c R 1.00 H
H6 0.7461 -0.0985 -0.4247 0.120 Uiso c R 1.00 H
H7 0.4910 -0.3606 -0.3109 0.111 Uiso c R 1.00 H
H8 0.4511 -0.3048 -0.4493 0.111 Uiso c R 1.00 H
H9 0.5597 -0.4288 -0.4082 0.111 Uiso c R 1.00 H
H10 0.4458 0.0973 -0.2231 0.052 Uiso c R 1.00 H
H11 0.6134 0.3288 -0.2298 0.052 Uiso c R 1.00 H
H12 0.4978 0.4577 -0.1027 0.073 Uiso c R 1.00 H
H13 0.3964 0.3724 -0.2090 0.073 Uiso c R 1.00 H
H14 0.4370 0.3055 -0.0741 0.073 Uiso c R 1.00 H
H15 0.9213 0.2974 0.1068 0.053 Uiso c R 1.00 H
H16 1.0432 0.5258 0.1391 0.071 Uiso c R 1.00 H
H17 1.0230 0.4734 0.0009 0.070 Uiso c R 1.00 H
H18 0.9315 0.5979 0.0332 0.070 Uiso c R 1.00 H
H19 0.7973 0.6003 0.3682 0.076 Uiso c R 1.00 H
H20 0.7288 0.4461 0.3780 0.076 Uiso c R 1.00 H
H21 0.7839 0.3294 0.5772 0.056 Uiso c R 1.00 H
H22 0.9287 0.2924 0.7750 0.068 Uiso c R 1.00 H
H23 1.1347 0.4175 0.8295 0.072 Uiso c R 1.00 H
H24 1.1956 0.5728 0.6843 0.082 Uiso c R 1.00 H
H25 1.0545 0.6040 0.4844 0.077 Uiso c R 1.00 H

loop_
_atom_site_aniso_label
_atom_site_aniso_U_11
_atom_site_aniso_U_22
_atom_site_aniso_U_33
_atom_site_aniso_U_12
_atom_site_aniso_U_13
_atom_site_aniso_U_23
O101 0.054(2) 0.045(2) 0.058(2) -0.003(2) 0.012(2) -0.009(2)
O102 0.038(2) 0.057(2) 0.077(3) 0.001(2) 0.017(2) 0.001(2)
O201 0.071(3) 0.064(3) 0.055(2) -0.010(2) -0.003(2) 0.018(2)
O301 0.043(2) 0.047(2) 0.036(2) -0.008(2) 0.0090(10) -0.0070(10)
O302 0.053(2) 0.107(3) 0.040(2) 0.027(2) 0.009(2) -0.005(2)
O401 0.048(2) 0.066(2) 0.036(2) 0.011(2) 0.008(2) -0.005(2)
N201 0.034(2) 0.049(2) 0.047(2) -0.011(2) 0.011(2) -0.007(2)
C105 0.035(3) 0.049(3) 0.036(2) -0.005(2) 0.003(2) 0.001(2)
C201 0.038(3) 0.051(3) 0.041(3) 0.000(2) 0.007(2) 0.001(2)
C202 0.043(3) 0.052(3) 0.043(3) 0.006(2) 0.011(2) -0.002(3)
C301 0.041(3) 0.059(3) 0.032(2) 0.003(2) 0.007(2) -0.006(2)
C302 0.043(3) 0.051(3) 0.040(3) 0.004(2) 0.012(2) -0.005(2)
C401 0.058(4) 0.094(5) 0.037(3) 0.023(3) 0.011(3) 0.000(3)

loop_
_atom_type_symbol
_atom_type_description
_atom_type_scat_dispersion_real
_atom_type_scat_dispersion_imag
_atom_type_scat_source
C C 0.0018 0.0009 'International Tables Vol C Tables 4.2.6.8 and 6.1.1.4'
H H 0.0000 0.0000 'International Tables Vol C Tables 4.2.6.8 and 6.1.1.4'
N N 0.0031 0.0018 'International Tables Vol C Tables 4.2.6.8 and 6.1.1.4'
O O 0.0049 0.0032 'International Tables Vol C Tables 4.2.6.8 and 6.1.1.4'

loop_
_geom_angle_atom_site_label_1
_geom_angle_atom_site_label_2
_geom_angle_atom_site_label_3
_geom_angle
_geom_angle_publ_flag
O101 C101 C102 108.2(5) no
O101 C101 C103 112.4(6) no
O101 C101 C104 102.0(5) no
C105 O101 C101 120.0(4) no
O101 C105 O102 126.4(5) no
O101 C105 N201 110.2(4) no
O102 C105 N201 123.4(5) no
O201 C202 C201 125.9(5) no
O201 C202 O301 122.9(4) no
O301 C202 C201 111.2(4) no
C301 O301 C202 116.9(4) no
O301 C301 C302 108.3(4) no
O301 C301 C303 107.5(4) no
O302 C302 C301 123.7(4) no
O302 C302 O401 124.6(5) no
O401 C302 C301 111.6(4) no
C401 O401 C302 114.4(4) no
O401 C401 C402 107.8(5) no
C201 N201 C105 119.3(4) no
N201 C201 C202 112.6(4) no
N201 C201 C203 109.1(4) no
C103 C101 C102 112.2(6) no
C104 C101 C102 109.9(6) no
C104 C101 C103 111.6(6) no
C203 C201 C202 107.8(4) no
C303 C301 C302 109.9(5) no
C401 C402 C403 121.3(5) no
C401 C402 C407 120.0(5) no
C407 C402 C403 118.6(5) no
C402 C403 C404 120.8(5) no
C402 C407 C406 120.6(6) no
C403 C404 C405 120.0(6) no
C404 C405 C406 119.4(5) no
C405 C406 C407 120.5(6) no
O301 C301 H15 110.9564 no
O401 C401 H19 109.9480 no
O401 C401 H20 109.1913 no
H10 N201 C105 120.4366 no
H10 N201 C201 120.2967 no
N201 C201 H11 108.7045 no
C101 C102 H1 108.8443 no
C101 C102 H2 109.9174 no
C101 C102 H3 109.6494 no
C101 C103 H5 110.8126 no
C101 C103 H6 107.7609 no
C101 C104 H7 107.3647 no
C101 C104 H8 110.6768 no
C101 C104 H9 110.3492 no
H2 C102 H1 109.4672 no
H3 C102 H1 109.4743 no
H3 C102 H2 109.4727 no
H5 C103 H4 109.4706 no
H6 C103 H4 109.4722 no
H6 C103 H5 109.4734 no
H8 C104 H7 109.4695 no
H9 C104 H7 109.4710 no
H9 C104 H8 109.4749 no
H11 C201 C202 109.4716 no
H11 C201 C203 109.1917 no
C201 C203 H12 109.9418 no
C201 C203 H14 109.3372 no
C201 C203 H13 109.1277 no
H14 C203 H12 109.4714 no
H13 C203 H12 109.4752 no
H14 C203 H13 109.4729 no
H15 C301 C302 110.7004 no
H15 C301 C303 109.4643 no
C301 C303 H16 110.9877 no
C301 C303 H17 110.1540 no
C301 C303 H18 107.2433 no
H17 C303 H16 109.4695 no
H18 C303 H16 109.4721 no
H18 C303 H17 109.4765 no
H19 C401 C402 110.5426 no
H20 C401 C402 109.9041 no
H20 C401 H19 109.4604 no
C402 C403 H21 119.3187 no
C402 C407 H25 120.0817 no
H21 C403 C404 119.8455 no
C403 C404 H22 120.0760 no
H22 C404 C405 119.8395 no
C404 C405 H23 120.2310 no
C405 C406 H24 119.0989 no
H23 C405 C406 120.3234 no
C406 C407 H25 119.2730 no
H24 C406 C407 120.3841 no

loop_
_geom_bond_atom_site_label_1
_geom_bond_atom_site_label_2
_geom_bond_distance
_geom_bond_publ_flag
O101 C101 1.478(8) no
O101 C105 1.351(6) no
O102 C105 1.227(6) no
O201 C202 1.211(7) no
O301 C202 1.348(7) no
O301 C301 1.429(5) no
O302 C302 1.201(7) no
O401 C302 1.326(6) no
O401 C401 1.469(7) no
N201 C105 1.353(7) no
N201 C201 1.435(7) no
C101 C102 1.513(9) no
C101 C103 1.482(9) no
C101 C104 1.491(9) no
C201 C202 1.503(6) no
C201 C203 1.546(9) no
C301 C302 1.515(8) no
C301 C303 1.522(8) no
C401 C402 1.497(7) no
C402 C403 1.381(8) no
C402 C407 1.387(8) no
C403 C404 1.377(7) no
C404 C405 1.389(8) no
C405 C406 1.371(9) no
C406 C407 1.378(8) no
N201 H10 0.9500 no
C102 H1 0.9500 no
C102 H2 0.9500 no
C102 H3 0.9500 no
C103 H4 0.9501 no
C103 H5 0.9500 no
C103 H6 0.9500 no
C104 H7 0.9501 no
C104 H8 0.9500 no
C104 H9 0.9500 no
C201 H11 0.9500 no
C203 H12 0.9500 no
C203 H13 0.9499 no
C203 H14 0.9499 no
C301 H15 0.9500 no
C303 H16 0.9500 no
C303 H17 0.9500 no
C303 H18 0.9500 no
C401 H19 0.9500 no
C401 H20 0.9500 no
C403 H21 0.9500 no
C404 H22 0.9500 no
C405 H23 0.9500 no
C406 H24 0.9500 no
C407 H25 0.9501 no

loop_
_geom_hbond_atom_site_label_D
_geom_hbond_atom_site_label_H
_geom_hbond_atom_site_label_A
_geom_hbond_site_symmetry_A
_geom_hbond_distance_DH
_geom_hbond_distance_HA
_geom_hbond_distance_DA
_geom_hbond_angle_DHA
_geom_hbond_publ_flag
N201 H10 O302 2_645 0.95 2.07 2.946(6) 153 yes

loop_
_geom_torsion_atom_site_label_1
_geom_torsion_atom_site_label_2
_geom_torsion_atom_site_label_3
_geom_torsion_atom_site_label_4
_geom_torsion
_geom_torsion_publ_flag
O101 C105 N201 C201 177.4(4) yes
C105 N201 C201 C202 -66.9(6) yes
N201 C201 C202 O301 145.9(5) yes
C201 C202 O301 C301 166.4(4) yes
C202 O301 C301 C302 -69.3(5) yes
O301 C301 C302 O401 162.7(5) yes
C301 C302 O401 C401 174.9(4) yes
C(105) O(101) C(101) C(102) 63.9(7) no
C(105) O(101) C(101) C(103) -60.5(6) no
C(105) O(101) C(101) C(104) 179.8(4) no
C(101) O(101) C(105) O(102) 12.3(7) no
C(101) O(101) C(105) N(201) -169.5(4) no
C(301) O(301) C(202) O(201) -11.5(8) no
C(202) O(301) C(301) C(303) 172.1(4) no
C(401) O(401) C(302) O(302) -3.2(8) no
C(302) O(401) C(401) C(402) -178.4(4) no
C(201) N(201) C(105) O(102) -4.3(7) no
C(105) N(201) C(201) C(203) 173.5(4) no
N(201) C(201) C(202) O(201) -36.3(8) no
C(203) C(201) C(202) O(201) 84.1(7) no
C(203) C(201) C(202) O(301) -93.8(5) no
O(301) C(301) C(302) O(302) -19.1(8) no
C(303) C(301) C(302) O(302) 98.0(6) no
C(303) C(301) C(302) O(401) -80.2(5) no
O(401) C(401) C(402) C(403) -115.6(6) no
O(401) C(401) C(402) C(407) 68.0(8) no
C(401) C(402) C(403) C(404) -177.6(5) no
C(407) C(402) C(403) C(404) -1.2(8) no
C(401) C(402) C(407) C(406) 177.7(6) no
C(403) C(402) C(407) C(406) 1.2(9) no
C(402) C(403) C(404) C(405) -0.6(9) no
C(403) C(404) C(405) C(406) 2.3(9) no
C(404) C(405) C(406) C(407) -2.3(9) no
C(405) C(406) C(407) C(402) 0.5(9) no
C(202) O(301) C(301) H(15) 52.4 no
C(302) O(401) C(401) H(19) -57.9 no
C(302) O(401) C(401) H(20) 62.2 no
H(10) N(201) C(105) O(101) -2.3 no
H(10) N(201) C(105) O(102) 176.0 no
C(105) N(201) C(201) H(11) 54.6 no
H(10) N(201) C(201) C(202) 112.8 no
H(10) N(201) C(201) C(203) -6.8 no
H(10) N(201) C(201) H(11) -125.7 no
O(101) C(101) C(102) H(1) 58.8 no
O(101) C(101) C(102) H(2) 178.7 no
O(101) C(101) C(102) H(3) -61.0 no
C(103) C(101) C(102) H(1) -176.6 no
C(103) C(101) C(102) H(2) -56.8 no
C(103) C(101) C(102) H(3) 63.6 no
C(104) C(101) C(102) H(1) -51.8 no
C(104) C(101) C(102) H(2) 68.0 no
C(104) C(101) C(102) H(3) -171.6 no
O(101) C(101) C(103) H(4) -179.5 no
O(101) C(101) C(103) H(5) -58.4 no
O(101) C(101) C(103) H(6) 61.3 no
C(102) C(101) C(103) H(4) 58.3 no
C(102) C(101) C(103) H(5) 179.4 no
C(102) C(101) C(103) H(6) -60.8 no
C(104) C(101) C(103) H(4) -65.5 no
C(104) C(101) C(103) H(5) 55.5 no
C(104) C(101) C(103) H(6) 175.3 no
O(101) C(101) C(104) H(7) -60.7 no
O(101) C(101) C(104) H(8) 58.7 no
O(101) C(101) C(104) H(9) -180.0 no
C(102) C(101) C(104) H(7) 53.9 no
C(102) C(101) C(104) H(8) 173.3 no
C(102) C(101) C(104) H(9) -65.3 no
C(103) C(101) C(104) H(7) 179.0 no
C(103) C(101) C(104) H(8) -61.6 no
C(103) C(101) C(104) H(9) 59.8 no
H(11) C(201) C(202) O(201) -157.3 no
H(11) C(201) C(202) O(301) 24.8 no
N(201) C(201) C(203) H(12) -178.0 no
N(201) C(201) C(203) H(13) -57.9 no
N(201) C(201) C(203) H(14) 61.8 no
C(202) C(201) C(203) H(12) 59.4 no
C(202) C(201) C(203) H(13) 179.5 no
C(202) C(201) C(203) H(14) -60.8 no
H(11) C(201) C(203) H(12) -59.4 no
H(11) C(201) C(203) H(13) 60.7 no
H(11) C(201) C(203) H(14) -179.6 no
H(15) C(301) C(302) O(302) -141.0 no
H(15) C(301) C(302) O(401) 40.8 no
O(301) C(301) C(303) H(16) 178.9 no
O(301) C(301) C(303) H(17) -59.7 no
O(301) C(301) C(303) H(18) 59.4 no
C(302) C(301) C(303) H(16) 61.3 no
C(302) C(301) C(303) H(17) -177.3 no
C(302) C(301) C(303) H(18) -58.3 no
H(15) C(301) C(303) H(16) -60.5 no
H(15) C(301) C(303) H(17) 60.9 no
H(15) C(301) C(303) H(18) 180.0 no
H(19) C(401) C(402) C(403) 124.2 no
H(19) C(401) C(402) C(407) -52.2 no
H(20) C(401) C(402) C(403) 3.3 no
H(20) C(401) C(402) C(407) -173.1 no
C(401) C(402) C(403) H(21) 1.0 no
C(407) C(402) C(403) H(21) 177.4 no
C(401) C(402) C(407) H(25) -4.6 no
C(403) C(402) C(407) H(25) 178.9 no
C(402) C(403) C(404) H(22) -178.0 no
H(21) C(403) C(404) C(405) -179.1 no
H(21) C(403) C(404) H(22) 3.5 no
C(403) C(404) C(405) H(23) 178.9 no
H(22) C(404) C(405) C(406) 179.7 no
H(22) C(404) C(405) H(23) -3.7 no
C(404) C(405) C(406) H(24) 179.0 no
H(23) C(405) C(406) C(407) -178.9 no
H(23) C(405) C(406) H(24) 2.4 no
C(405) C(406) C(407) H(25) -177.1 no
H(24) C(406) C(407) C(402) 179.2 no
H(24) C(406) C(407) H(25) 1.5 no

loop_
_cod_related_entry_id
_cod_related_entry_database
_cod_related_entry_code
1 ChemSpider 21174274
